data_7251223
loop_
_publ_author_name
'Saha, Subhajit'
'Bag, Soumya Ranjan'
'Akhir, Abdul'
'Saxena, Deepanshi'
'Maitra, Rahul'
'Chopra, Sidharth'
'Jana, Chandan K.'

_publ_section_title
;
 Metal-free stereoselective C(sp3)--H indolation of N-heterocycles to
 potent antimicrobial non-canonical tryp--pro hybrids
;
_journal_issue 1
_journal_name_full 'Green Chemistry'
_journal_page_first 365
_journal_page_last 374
_journal_paper_doi 10.1039/D5GC04622J
_journal_volume 28
_journal_year 2026
_chemical_formula_moiety 'C28 H26 N2 O2'
_chemical_formula_sum 'C28 H26 N2 O2'
_chemical_formula_weight 422.51
_space_group_crystal_system monoclinic
_space_group_IT_number 14
_space_group_name_Hall '-P 2ybc'
_space_group_name_H-M_alt 'P 1 21/c 1'
_atom_sites_solution_hydrogens geom
_atom_sites_solution_primary dual
_audit_creation_date 2025-01-23
_audit_creation_method
;
Olex2 1.5
(compiled 2023.03.06 svn.rbb2c1857 for OlexSys, GUI svn.r6748)
;
_audit_update_record
;
2025-01-29 deposited with the CCDC.	2025-11-04 downloaded from the CCDC.
;
_cell_angle_alpha 90
_cell_angle_beta 95.5270(10)
_cell_angle_gamma 90
_cell_formula_units_Z 4
_cell_length_a 9.1088(3)
_cell_length_b 10.6818(4)
_cell_length_c 23.1277(9)
_cell_measurement_reflns_used 9760
_cell_measurement_temperature 299(2)
_cell_measurement_theta_max 25.66
_cell_measurement_theta_min 2.65
_cell_volume 2239.83(14)
_computing_cell_refinement 'SAINT V8.40B (?, 2016)'
_computing_data_reduction 'SAINT V8.40B (?, 2016)'
_computing_molecular_graphics 'Olex2 1.5 (Dolomanov et al., 2009)'
_computing_publication_material 'Olex2 1.5 (Dolomanov et al., 2009)'
_computing_structure_refinement 'XL  (Sheldrick, 2008)'
_computing_structure_solution 'SHELXT 2018/2 (Sheldrick, 2018)'
_diffrn_ambient_temperature 299.00
_diffrn_measured_fraction_theta_full 0.993
_diffrn_measured_fraction_theta_max 0.993
_diffrn_measurement_device_type 'Bruker APEX-II CCD'
_diffrn_measurement_method '\f and \w scans'
_diffrn_radiation_type MoK\a
_diffrn_radiation_wavelength 0.71073
_diffrn_reflns_av_R_equivalents 0.0420
_diffrn_reflns_av_unetI/netI 0.0182
_diffrn_reflns_Laue_measured_fraction_full 0.993
_diffrn_reflns_Laue_measured_fraction_max 0.993
_diffrn_reflns_limit_h_max 10
_diffrn_reflns_limit_h_min -10
_diffrn_reflns_limit_k_max 12
_diffrn_reflns_limit_k_min -12
_diffrn_reflns_limit_l_max 27
_diffrn_reflns_limit_l_min -27
_diffrn_reflns_number 49815
_diffrn_reflns_point_group_measured_fraction_full 0.993
_diffrn_reflns_point_group_measured_fraction_max 0.993
_diffrn_reflns_theta_full 24.990
_diffrn_reflns_theta_max 24.990
_diffrn_reflns_theta_min 1.769
_diffrn_source_current 1.4
_diffrn_source_power 0.07
_diffrn_source_voltage 50.0
_diffrn_standards_number 0
_exptl_absorpt_coefficient_mu 0.079
_exptl_absorpt_correction_T_max 0.7453
_exptl_absorpt_correction_T_min 0.6368
_exptl_absorpt_correction_type multi-scan
_exptl_absorpt_process_details
;
SADABS-2016/2 (Bruker,2016/2) was used for absorption correction.
wR2(int) was 0.1484 before and 0.0674 after correction.
The Ratio of minimum to maximum transmission is 0.8544.
The \l/2 correction factor is Not present.
;
_exptl_crystal_colour colorless
_exptl_crystal_density_diffrn 1.253
_exptl_crystal_description block
_exptl_crystal_F_000 896
_exptl_crystal_size_max 0.20
_exptl_crystal_size_mid 0.18
_exptl_crystal_size_min 0.16
_refine_diff_density_max 0.142
_refine_diff_density_min -0.134
_refine_diff_density_rms 0.026
_refine_ls_extinction_method none
_refine_ls_goodness_of_fit_ref 1.095
_refine_ls_hydrogen_treatment constr
_refine_ls_matrix_type full
_refine_ls_number_parameters 290
_refine_ls_number_reflns 3919
_refine_ls_number_restraints 0
_refine_ls_restrained_S_all 1.095
_refine_ls_R_factor_all 0.0489
_refine_ls_R_factor_gt 0.0395
_refine_ls_shift/su_max 0.001
_refine_ls_shift/su_mean 0.000
_refine_ls_structure_factor_coef Fsqd
_refine_ls_weighting_details 'w=1/[\s^2^(Fo^2^)+(0.0364P)^2^+0.5928P] where P=(Fo^2^+2Fc^2^)/3'
_refine_ls_weighting_scheme calc
_refine_ls_wR_factor_gt 0.0918
_refine_ls_wR_factor_ref 0.1016
_reflns_Friedel_coverage 0.000
_reflns_number_gt 3359
_reflns_number_total 3919
_reflns_threshold_expression 'I > 2\s(I)'
_cod_data_source_file d5gc04622j2.cif
_cod_data_source_block k_a
_cod_depositor_comments 'Adding full bibliography for 7251220--7251223.cif.'
_cod_database_code 7251223
_shelx_shelxl_version_number 2019/1
_shelx_space_group_comment
;
The symmetry employed for this shelxl refinement is uniquely defined
by the following loop, which should always be used as a source of
symmetry information in preference to the above space-group names.
They are only intended as comments.
;
_olex2_refinement_description
;
1. Fixed Uiso
 At 1.2 times of:
  All C(H) groups, All C(H,H) groups, All N(H) groups
 At 1.5 times of:
  All C(H,H,H) groups
2.a Ternary CH refined with riding coordinates:
 C16(H16), C7(H7), C4(H4)
2.b Secondary CH2 refined with riding coordinates:
 C6(H6a,H6b), C5(H5a,H5b), C2(H2a,H2b)
2.c Aromatic/amide H refined with riding coordinates:
 N2(H2), C15(H15), C10(H10), C27(H27), C18(H18), C21(H21), C11(H11), C13(H13),
 C20(H20), C19(H19), C26(H26), C24(H24), C12(H12), C25(H25)
2.d Idealised Me refined as rotating group:
 C1(H1a,H1b,H1c)
;
_olex2_submission_special_instructions 'No special instructions were received'

loop_
_space_group_symop_operation_xyz
'x, y, z'
'-x, y+1/2, -z+1/2'
'-x, -y, -z'
'x, -y-1/2, z-1/2'

loop_
_atom_site_label
_atom_site_type_symbol
_atom_site_fract_x
_atom_site_fract_y
_atom_site_fract_z
_atom_site_U_iso_or_equiv
_atom_site_adp_type
_atom_site_occupancy
_atom_site_site_symmetry_order
_atom_site_calc_flag
_atom_site_refinement_flags_posn
_atom_site_refinement_flags_adp
_atom_site_refinement_flags_occupancy
_atom_site_disorder_assembly
_atom_site_disorder_group
O2 O 0.84419(11) 0.16644(9) 0.66344(5) 0.0530(3) Uani 1 1 d . . . . .
N1 N 0.63993(12) 0.34668(9) 0.63093(5) 0.0380(3) Uani 1 1 d . . . . .
O1 O 0.67730(14) 0.01463(10) 0.64797(6) 0.0783(4) Uani 1 1 d . . . . .
N2 N 0.76732(15) 0.75823(11) 0.66819(6) 0.0566(3) Uani 1 1 d . . . . .
H2 H 0.762088 0.838612 0.667796 0.068 Uiso 1 1 calc R U . . .
C16 C 0.60763(14) 0.37416(12) 0.56879(6) 0.0392(3) Uani 1 1 d . . . . .
H16 H 0.651012 0.455161 0.560111 0.047 Uiso 1 1 calc R U . . .
C7 C 0.60096(15) 0.44405(12) 0.67186(6) 0.0416(3) Uani 1 1 d . . . . .
H7 H 0.497902 0.468640 0.662101 0.050 Uiso 1 1 calc R U . . .
C28 C 0.67142(16) 0.27322(13) 0.53242(6) 0.0444(3) Uani 1 1 d . . . . .
C8 C 0.69684(16) 0.55704(12) 0.66981(6) 0.0416(3) Uani 1 1 d . . . . .
C17 C 0.44562(15) 0.37275(13) 0.54505(6) 0.0441(3) Uani 1 1 d . . . . .
C4 C 0.58981(16) 0.22456(12) 0.64996(6) 0.0442(3) Uani 1 1 d . . . . .
H4 H 0.504467 0.197292 0.623975 0.053 Uiso 1 1 calc R U . . .
C9 C 0.85454(16) 0.56185(12) 0.67219(6) 0.0430(3) Uani 1 1 d . . . . .
C6 C 0.61368(18) 0.37186(14) 0.72904(6) 0.0527(4) Uani 1 1 d . . . . .
H6A H 0.715942 0.360577 0.744087 0.063 Uiso 1 1 calc R U . . .
H6B H 0.561239 0.413880 0.758028 0.063 Uiso 1 1 calc R U . . .
C15 C 0.65005(18) 0.67807(13) 0.66663(6) 0.0496(4) Uani 1 1 d . . . . .
H15 H 0.551742 0.702839 0.663796 0.060 Uiso 1 1 calc R U . . .
C10 C 0.96600(17) 0.47137(14) 0.67489(7) 0.0529(4) Uani 1 1 d . . . . .
H10 H 0.942916 0.386676 0.676234 0.064 Uiso 1 1 calc R U . . .
C22 C 0.41957(17) 0.27658(15) 0.50453(6) 0.0508(4) Uani 1 1 d . . . . .
C23 C 0.56011(17) 0.21474(14) 0.49649(6) 0.0515(4) Uani 1 1 d . . . . .
C14 C 0.89483(17) 0.68915(13) 0.67047(6) 0.0492(4) Uani 1 1 d . . . . .
C5 C 0.54175(19) 0.24789(15) 0.71113(7) 0.0582(4) Uani 1 1 d . . . . .
H5A H 0.435225 0.253420 0.710066 0.070 Uiso 1 1 calc R U . . .
H5B H 0.576522 0.181595 0.737667 0.070 Uiso 1 1 calc R U . . .
C27 C 0.81654(18) 0.23588(15) 0.53209(7) 0.0561(4) Uani 1 1 d . . . . .
H27 H 0.891190 0.275653 0.555488 0.067 Uiso 1 1 calc R U . . .
C3 C 0.70753(17) 0.12429(13) 0.65270(6) 0.0493(4) Uani 1 1 d . . . . .
C18 C 0.33179(17) 0.45107(16) 0.55717(7) 0.0565(4) Uani 1 1 d . . . . .
H18 H 0.348731 0.516525 0.583481 0.068 Uiso 1 1 calc R U . . .
C21 C 0.2788(2) 0.25693(19) 0.47713(7) 0.0687(5) Uani 1 1 d . . . . .
H21 H 0.260925 0.192040 0.450578 0.082 Uiso 1 1 calc R U . . .
C11 C 1.11007(19) 0.50963(17) 0.67552(8) 0.0673(5) Uani 1 1 d . . . . .
H11 H 1.184773 0.449986 0.677705 0.081 Uiso 1 1 calc R U . . .
C2 C 0.96148(19) 0.07384(15) 0.66621(8) 0.0628(4) Uani 1 1 d . . . . .
H2A H 0.950902 0.021321 0.631844 0.075 Uiso 1 1 calc R U . . .
H2B H 0.956831 0.020925 0.700067 0.075 Uiso 1 1 calc R U . . .
C13 C 1.0404(2) 0.72670(16) 0.67055(8) 0.0657(5) Uani 1 1 d . . . . .
H13 H 1.065111 0.811031 0.669014 0.079 Uiso 1 1 calc R U . . .
C20 C 0.1663(2) 0.3354(2) 0.49004(8) 0.0760(6) Uani 1 1 d . . . . .
H20 H 0.071875 0.323631 0.471737 0.091 Uiso 1 1 calc R U . . .
C19 C 0.19186(19) 0.4306(2) 0.52951(8) 0.0712(5) Uani 1 1 d . . . . .
H19 H 0.114334 0.482106 0.537852 0.085 Uiso 1 1 calc R U . . .
C26 C 0.8484(2) 0.13775(18) 0.49607(9) 0.0746(5) Uani 1 1 d . . . . .
H26 H 0.945518 0.111356 0.495413 0.090 Uiso 1 1 calc R U . . .
C24 C 0.5935(2) 0.11652(17) 0.46063(8) 0.0734(5) Uani 1 1 d . . . . .
H24 H 0.519575 0.077072 0.436704 0.088 Uiso 1 1 calc R U . . .
C12 C 1.1465(2) 0.63602(18) 0.67294(9) 0.0727(5) Uani 1 1 d . . . . .
H12 H 1.244954 0.659080 0.672840 0.087 Uiso 1 1 calc R U . . .
C1 C 1.1054(2) 0.14143(18) 0.66982(9) 0.0744(5) Uani 1 1 d . . . . .
H1A H 1.110511 0.191114 0.635484 0.112 Uiso 1 1 calc R U . . .
H1B H 1.184646 0.081807 0.672956 0.112 Uiso 1 1 calc R U . . .
H1C H 1.113717 0.194862 0.703356 0.112 Uiso 1 1 calc R U . . .
C25 C 0.7379(3) 0.07878(19) 0.46122(9) 0.0853(6) Uani 1 1 d . . . . .
H25 H 0.761521 0.012470 0.437754 0.102 Uiso 1 1 calc R U . . .

loop_
_atom_site_aniso_label
_atom_site_aniso_U_11
_atom_site_aniso_U_22
_atom_site_aniso_U_33
_atom_site_aniso_U_23
_atom_site_aniso_U_13
_atom_site_aniso_U_12
O2 0.0561(6) 0.0345(5) 0.0670(7) 0.0013(5) -0.0010(5) 0.0055(5)
N1 0.0453(6) 0.0281(5) 0.0408(6) 0.0020(4) 0.0045(5) -0.0003(5)
O1 0.0865(9) 0.0293(6) 0.1150(11) 0.0026(6) -0.0108(7) -0.0050(6)
N2 0.0740(9) 0.0288(6) 0.0671(9) -0.0024(6) 0.0070(7) 0.0009(6)
C16 0.0447(8) 0.0325(7) 0.0408(7) 0.0032(5) 0.0067(6) -0.0008(6)
C7 0.0452(8) 0.0371(7) 0.0430(7) -0.0007(6) 0.0067(6) 0.0028(6)
C28 0.0522(8) 0.0384(7) 0.0438(8) 0.0023(6) 0.0112(6) -0.0016(6)
C8 0.0531(8) 0.0331(7) 0.0389(7) -0.0028(6) 0.0054(6) 0.0022(6)
C17 0.0467(8) 0.0456(8) 0.0400(7) 0.0083(6) 0.0041(6) -0.0008(6)
C4 0.0488(8) 0.0346(7) 0.0484(8) 0.0053(6) 0.0004(6) -0.0063(6)
C9 0.0533(8) 0.0339(7) 0.0416(7) -0.0069(6) 0.0042(6) -0.0018(6)
C6 0.0664(10) 0.0498(9) 0.0435(8) 0.0032(7) 0.0127(7) 0.0000(7)
C15 0.0579(9) 0.0388(8) 0.0527(9) -0.0014(6) 0.0080(7) 0.0066(7)
C10 0.0551(9) 0.0400(8) 0.0636(10) -0.0094(7) 0.0051(7) 0.0009(7)
C22 0.0533(9) 0.0553(9) 0.0437(8) 0.0059(7) 0.0047(6) -0.0109(7)
C23 0.0630(10) 0.0461(8) 0.0464(8) -0.0021(7) 0.0104(7) -0.0093(7)
C14 0.0628(9) 0.0364(7) 0.0483(8) -0.0069(6) 0.0042(7) -0.0034(7)
C5 0.0682(10) 0.0498(9) 0.0585(10) 0.0120(7) 0.0161(8) -0.0068(8)
C27 0.0564(9) 0.0498(9) 0.0639(10) 0.0007(7) 0.0153(7) 0.0037(7)
C3 0.0628(10) 0.0327(7) 0.0512(8) 0.0035(6) -0.0018(7) -0.0036(7)
C18 0.0542(9) 0.0649(10) 0.0502(9) 0.0107(8) 0.0041(7) 0.0122(8)
C21 0.0644(11) 0.0856(13) 0.0547(10) 0.0035(9) -0.0010(8) -0.0240(10)
C11 0.0523(10) 0.0608(11) 0.0885(13) -0.0148(9) 0.0049(9) 0.0039(8)
C2 0.0701(11) 0.0447(9) 0.0725(11) 0.0030(8) 0.0021(9) 0.0182(8)
C13 0.0712(11) 0.0462(9) 0.0795(12) -0.0111(8) 0.0063(9) -0.0167(8)
C20 0.0488(10) 0.1131(17) 0.0643(11) 0.0190(11) -0.0033(8) -0.0143(11)
C19 0.0502(10) 0.0999(15) 0.0633(11) 0.0212(11) 0.0042(8) 0.0142(10)
C26 0.0774(13) 0.0623(11) 0.0887(14) -0.0071(10) 0.0319(11) 0.0144(10)
C24 0.0948(14) 0.0612(11) 0.0660(11) -0.0208(9) 0.0168(10) -0.0160(10)
C12 0.0564(10) 0.0711(12) 0.0908(14) -0.0181(10) 0.0082(9) -0.0155(9)
C1 0.0648(12) 0.0712(12) 0.0866(13) 0.0009(10) 0.0038(10) 0.0187(9)
C25 0.1107(17) 0.0612(12) 0.0896(15) -0.0267(11) 0.0382(13) 0.0020(11)

loop_
_atom_type_symbol
_atom_type_description
_atom_type_scat_dispersion_real
_atom_type_scat_dispersion_imag
_atom_type_scat_source
C C 0.0033 0.0016 'International Tables Vol C Tables 4.2.6.8 and 6.1.1.4'
H H 0.0000 0.0000 'International Tables Vol C Tables 4.2.6.8 and 6.1.1.4'
N N 0.0061 0.0033 'International Tables Vol C Tables 4.2.6.8 and 6.1.1.4'
O O 0.0106 0.0060 'International Tables Vol C Tables 4.2.6.8 and 6.1.1.4'

loop_
_geom_angle_atom_site_label_1
_geom_angle_atom_site_label_2
_geom_angle_atom_site_label_3
_geom_angle
_geom_angle_site_symmetry_1
_geom_angle_site_symmetry_3
_geom_angle_publ_flag
C3 O2 C2 116.79(12) . . ?
C16 N1 C7 116.73(10) . . ?
C4 N1 C16 115.69(10) . . ?
C4 N1 C7 109.55(10) . . ?
C15 N2 H2 125.7 . . ?
C15 N2 C14 108.69(12) . . ?
C14 N2 H2 125.7 . . ?
N1 C16 H16 109.3 . . ?
N1 C16 C28 110.44(11) . . ?
N1 C16 C17 116.51(11) . . ?
C28 C16 H16 109.3 . . ?
C28 C16 C17 101.68(11) . . ?
C17 C16 H16 109.3 . . ?
N1 C7 H7 109.0 . . ?
N1 C7 C8 111.88(11) . . ?
N1 C7 C6 101.38(11) . . ?
C8 C7 H7 109.0 . . ?
C8 C7 C6 116.12(12) . . ?
C6 C7 H7 109.0 . . ?
C23 C28 C16 110.69(12) . . ?
C27 C28 C16 128.75(14) . . ?
C27 C28 C23 120.55(14) . . ?
C9 C8 C7 127.94(12) . . ?
C15 C8 C7 126.05(13) . . ?
C15 C8 C9 105.99(12) . . ?
C22 C17 C16 110.20(12) . . ?
C18 C17 C16 129.81(14) . . ?
C18 C17 C22 119.97(14) . . ?
N1 C4 H4 109.4 . . ?
N1 C4 C5 104.86(11) . . ?
N1 C4 C3 113.78(11) . . ?
C5 C4 H4 109.4 . . ?
C3 C4 H4 109.4 . . ?
C3 C4 C5 109.82(12) . . ?
C10 C9 C8 134.22(13) . . ?
C10 C9 C14 118.54(14) . . ?
C14 C9 C8 107.23(12) . . ?
C7 C6 H6A 111.3 . . ?
C7 C6 H6B 111.3 . . ?
H6A C6 H6B 109.2 . . ?
C5 C6 C7 102.11(12) . . ?
C5 C6 H6A 111.3 . . ?
C5 C6 H6B 111.3 . . ?
N2 C15 H15 124.6 . . ?
C8 C15 N2 110.72(13) . . ?
C8 C15 H15 124.6 . . ?
C9 C10 H10 120.5 . . ?
C11 C10 C9 118.92(15) . . ?
C11 C10 H10 120.5 . . ?
C17 C22 C23 108.81(13) . . ?
C21 C22 C17 120.47(16) . . ?
C21 C22 C23 130.64(16) . . ?
C28 C23 C22 108.40(13) . . ?
C24 C23 C28 120.37(16) . . ?
C24 C23 C22 131.22(16) . . ?
N2 C14 C9 107.33(13) . . ?
N2 C14 C13 130.59(14) . . ?
C13 C14 C9 122.07(15) . . ?
C4 C5 H5A 111.0 . . ?
C4 C5 H5B 111.0 . . ?
C6 C5 C4 103.78(12) . . ?
C6 C5 H5A 111.0 . . ?
C6 C5 H5B 111.0 . . ?
H5A C5 H5B 109.0 . . ?
C28 C27 H27 120.7 . . ?
C28 C27 C26 118.51(17) . . ?
C26 C27 H27 120.7 . . ?
O2 C3 C4 114.63(12) . . ?
O1 C3 O2 123.33(14) . . ?
O1 C3 C4 121.96(14) . . ?
C17 C18 H18 120.5 . . ?
C17 C18 C19 119.01(17) . . ?
C19 C18 H18 120.5 . . ?
C22 C21 H21 120.6 . . ?
C20 C21 C22 118.78(18) . . ?
C20 C21 H21 120.6 . . ?
C10 C11 H11 119.3 . . ?
C10 C11 C12 121.30(17) . . ?
C12 C11 H11 119.3 . . ?
O2 C2 H2A 110.1 . . ?
O2 C2 H2B 110.1 . . ?
O2 C2 C1 108.15(13) . . ?
H2A C2 H2B 108.4 . . ?
C1 C2 H2A 110.1 . . ?
C1 C2 H2B 110.1 . . ?
C14 C13 H13 121.0 . . ?
C12 C13 C14 117.93(15) . . ?
C12 C13 H13 121.0 . . ?
C21 C20 H20 119.6 . . ?
C19 C20 C21 120.86(17) . . ?
C19 C20 H20 119.6 . . ?
C18 C19 H19 119.6 . . ?
C20 C19 C18 120.88(18) . . ?
C20 C19 H19 119.6 . . ?
C27 C26 H26 119.6 . . ?
C25 C26 C27 120.86(18) . . ?
C25 C26 H26 119.6 . . ?
C23 C24 H24 120.7 . . ?
C25 C24 C23 118.66(18) . . ?
C25 C24 H24 120.7 . . ?
C11 C12 H12 119.4 . . ?
C13 C12 C11 121.22(17) . . ?
C13 C12 H12 119.4 . . ?
C2 C1 H1A 109.5 . . ?
C2 C1 H1B 109.5 . . ?
C2 C1 H1C 109.5 . . ?
H1A C1 H1B 109.5 . . ?
H1A C1 H1C 109.5 . . ?
H1B C1 H1C 109.5 . . ?
C26 C25 H25 119.5 . . ?
C24 C25 C26 121.03(17) . . ?
C24 C25 H25 119.5 . . ?

loop_
_geom_bond_atom_site_label_1
_geom_bond_atom_site_label_2
_geom_bond_distance
_geom_bond_site_symmetry_2
_geom_bond_publ_flag
O2 C3 1.3245(18) . ?
O2 C2 1.4528(18) . ?
N1 C16 1.4686(17) . ?
N1 C7 1.4725(16) . ?
N1 C4 1.4637(16) . ?
O1 C3 1.2059(17) . ?
N2 H2 0.8600 . ?
N2 C15 1.3667(19) . ?
N2 C14 1.373(2) . ?
C16 H16 0.9800 . ?
C16 C28 1.5173(19) . ?
C16 C17 1.5243(19) . ?
C7 H7 0.9800 . ?
C7 C8 1.4932(19) . ?
C7 C6 1.5255(19) . ?
C28 C23 1.395(2) . ?
C28 C27 1.381(2) . ?
C8 C9 1.433(2) . ?
C8 C15 1.3610(19) . ?
C17 C22 1.395(2) . ?
C17 C18 1.382(2) . ?
C4 H4 0.9800 . ?
C4 C5 1.541(2) . ?
C4 C3 1.513(2) . ?
C9 C10 1.399(2) . ?
C9 C14 1.4100(19) . ?
C6 H6A 0.9700 . ?
C6 H6B 0.9700 . ?
C6 C5 1.517(2) . ?
C15 H15 0.9300 . ?
C10 H10 0.9300 . ?
C10 C11 1.373(2) . ?
C22 C23 1.468(2) . ?
C22 C21 1.390(2) . ?
C23 C24 1.389(2) . ?
C14 C13 1.385(2) . ?
C5 H5A 0.9700 . ?
C5 H5B 0.9700 . ?
C27 H27 0.9300 . ?
C27 C26 1.387(2) . ?
C18 H18 0.9300 . ?
C18 C19 1.387(2) . ?
C21 H21 0.9300 . ?
C21 C20 1.379(3) . ?
C11 H11 0.9300 . ?
C11 C12 1.393(3) . ?
C2 H2A 0.9700 . ?
C2 H2B 0.9700 . ?
C2 C1 1.492(2) . ?
C13 H13 0.9300 . ?
C13 C12 1.366(3) . ?
C20 H20 0.9300 . ?
C20 C19 1.371(3) . ?
C19 H19 0.9300 . ?
C26 H26 0.9300 . ?
C26 C25 1.379(3) . ?
C24 H24 0.9300 . ?
C24 C25 1.375(3) . ?
C12 H12 0.9300 . ?
C1 H1A 0.9600 . ?
C1 H1B 0.9600 . ?
C1 H1C 0.9600 . ?
C25 H25 0.9300 . ?

loop_
_geom_torsion_atom_site_label_1
_geom_torsion_atom_site_label_2
_geom_torsion_atom_site_label_3
_geom_torsion_atom_site_label_4
_geom_torsion
_geom_torsion_site_symmetry_1
_geom_torsion_site_symmetry_2
_geom_torsion_site_symmetry_3
_geom_torsion_site_symmetry_4
_geom_torsion_publ_flag
N1 C16 C28 C23 119.79(13) . . . . ?
N1 C16 C28 C27 -59.35(18) . . . . ?
N1 C16 C17 C22 -115.45(13) . . . . ?
N1 C16 C17 C18 65.98(19) . . . . ?
N1 C7 C8 C9 -48.82(18) . . . . ?
N1 C7 C8 C15 132.88(14) . . . . ?
N1 C7 C6 C5 -42.32(14) . . . . ?
N1 C4 C5 C6 -17.38(15) . . . . ?
N1 C4 C3 O2 28.75(17) . . . . ?
N1 C4 C3 O1 -154.39(15) . . . . ?
N2 C14 C13 C12 -179.74(17) . . . . ?
C16 N1 C7 C8 -68.96(15) . . . . ?
C16 N1 C7 C6 166.66(11) . . . . ?
C16 N1 C4 C5 -144.28(12) . . . . ?
C16 N1 C4 C3 95.71(14) . . . . ?
C16 C28 C23 C22 2.84(16) . . . . ?
C16 C28 C23 C24 -178.04(14) . . . . ?
C16 C28 C27 C26 177.94(15) . . . . ?
C16 C17 C22 C23 -3.26(16) . . . . ?
C16 C17 C22 C21 179.77(13) . . . . ?
C16 C17 C18 C19 179.87(14) . . . . ?
C7 N1 C16 C28 172.72(11) . . . . ?
C7 N1 C16 C17 -71.98(15) . . . . ?
C7 N1 C4 C5 -9.80(15) . . . . ?
C7 N1 C4 C3 -129.81(12) . . . . ?
C7 C8 C9 C10 2.6(3) . . . . ?
C7 C8 C9 C14 -178.36(13) . . . . ?
C7 C8 C15 N2 177.23(13) . . . . ?
C7 C6 C5 C4 36.88(15) . . . . ?
C28 C16 C17 C22 4.65(14) . . . . ?
C28 C16 C17 C18 -173.91(14) . . . . ?
C28 C23 C24 C25 -0.2(3) . . . . ?
C28 C27 C26 C25 0.2(3) . . . . ?
C8 C7 C6 C5 -163.78(12) . . . . ?
C8 C9 C10 C11 178.69(16) . . . . ?
C8 C9 C14 N2 1.00(16) . . . . ?
C8 C9 C14 C13 -178.29(14) . . . . ?
C17 C16 C28 C23 -4.50(14) . . . . ?
C17 C16 C28 C27 176.36(14) . . . . ?
C17 C22 C23 C28 0.28(17) . . . . ?
C17 C22 C23 C24 -178.71(17) . . . . ?
C17 C22 C21 C20 1.0(2) . . . . ?
C17 C18 C19 C20 -0.9(3) . . . . ?
C4 N1 C16 C28 -56.12(14) . . . . ?
C4 N1 C16 C17 59.18(15) . . . . ?
C4 N1 C7 C8 157.09(11) . . . . ?
C4 N1 C7 C6 32.71(14) . . . . ?
C9 C8 C15 N2 -1.37(16) . . . . ?
C9 C10 C11 C12 -0.7(3) . . . . ?
C9 C14 C13 C12 -0.6(3) . . . . ?
C6 C7 C8 C9 66.88(18) . . . . ?
C6 C7 C8 C15 -111.41(16) . . . . ?
C15 N2 C14 C9 -1.84(17) . . . . ?
C15 N2 C14 C13 177.37(16) . . . . ?
C15 C8 C9 C10 -178.84(16) . . . . ?
C15 C8 C9 C14 0.21(16) . . . . ?
C10 C9 C14 N2 -179.78(13) . . . . ?
C10 C9 C14 C13 0.9(2) . . . . ?
C10 C11 C12 C13 1.0(3) . . . . ?
C22 C17 C18 C19 1.4(2) . . . . ?
C22 C23 C24 C25 178.67(17) . . . . ?
C22 C21 C20 C19 -0.5(3) . . . . ?
C23 C28 C27 C26 -1.1(2) . . . . ?
C23 C22 C21 C20 -175.18(16) . . . . ?
C23 C24 C25 C26 -0.8(3) . . . . ?
C14 N2 C15 C8 2.05(17) . . . . ?
C14 C9 C10 C11 -0.3(2) . . . . ?
C14 C13 C12 C11 -0.3(3) . . . . ?
C5 C4 C3 O2 -88.42(15) . . . . ?
C5 C4 C3 O1 88.44(18) . . . . ?
C27 C28 C23 C22 -177.94(13) . . . . ?
C27 C28 C23 C24 1.2(2) . . . . ?
C27 C26 C25 C24 0.8(3) . . . . ?
C3 O2 C2 C1 171.75(14) . . . . ?
C3 C4 C5 C6 105.23(14) . . . . ?
C18 C17 C22 C23 175.47(13) . . . . ?
C18 C17 C22 C21 -1.5(2) . . . . ?
C21 C22 C23 C28 176.83(16) . . . . ?
C21 C22 C23 C24 -2.2(3) . . . . ?
C21 C20 C19 C18 0.5(3) . . . . ?
C2 O2 C3 O1 3.5(2) . . . . ?
C2 O2 C3 C4 -179.68(12) . . . . ?
